data_7102424
loop_
_publ_author_name
'Hubbard, Amy L'
'Davidson, Gregory J E'
'Patel, Roopa H'
'Wisner, James A'
'Loeb, Stephen J'

_publ_section_title
;
 Host-guest interactions template: the synthesis of a [3]catenane.
;
_journal_issue 2
_journal_name_full 'Chemical communications (Cambridge, England)'
_journal_page_first 138
_journal_page_last 139
_journal_paper_doi 10.1039/b312449e
_journal_year 2004
_chemical_formula_moiety ([3]catenane.(DB24C8.(H2O)2)).2H2O
_chemical_formula_sum 'C164 H176 F24 N8 O52 S8'
_chemical_formula_weight 3803.61
_chemical_name_systematic
;
?
;
_space_group_IT_number 2
_symmetry_cell_setting triclinic
_symmetry_Int_Tables_number 2
_symmetry_space_group_name_Hall '-P 1'
_symmetry_space_group_name_H-M 'P -1'
_atom_sites_solution_hydrogens geom
_atom_sites_solution_primary direct
_atom_sites_solution_secondary difmap
_audit_creation_method SHELXL-97
_cell_angle_alpha 63.152(3)
_cell_angle_beta 77.773(4)
_cell_angle_gamma 89.381(4)
_cell_formula_units_Z 1
_cell_length_a 14.531(3)
_cell_length_b 18.149(4)
_cell_length_c 19.061(4)
_cell_measurement_reflns_used 'reflections from 120 data frames'
_cell_measurement_temperature 173.5(1)
_cell_measurement_theta_max 28.3
_cell_measurement_theta_min 1.5
_cell_volume 4362.3(15)
_computing_cell_refinement 'Bruker SAINT'
_computing_data_collection 'Bruker SMART'
_computing_data_reduction 'Bruker SHELXTL XPREP'
_computing_molecular_graphics 'Bruker SHELXTL XP'
_computing_publication_material 'Bruker SHELXTL XCIF'
_computing_structure_refinement 'SHELXL-97 (Sheldrick, 1997)'
_computing_structure_solution 'SHELXS-97 (Sheldrick, 1997)'
_diffrn_ambient_temperature 173.5(1)
_diffrn_measured_fraction_theta_full 0.993
_diffrn_measured_fraction_theta_max 0.993
_diffrn_measurement_device_type 'Bruker APEX CCD'
_diffrn_measurement_method 'hemisphere scans'
_diffrn_radiation_monochromator graphite
_diffrn_radiation_source 'fine-focus sealed tube'
_diffrn_radiation_type MoK\a
_diffrn_radiation_wavelength 0.71073
_diffrn_reflns_av_R_equivalents 0.0492
_diffrn_reflns_av_sigmaI/netI 0.0484
_diffrn_reflns_limit_h_max 13
_diffrn_reflns_limit_h_min -13
_diffrn_reflns_limit_k_max 17
_diffrn_reflns_limit_k_min -17
_diffrn_reflns_limit_l_max 18
_diffrn_reflns_limit_l_min -13
_diffrn_reflns_number 13929
_diffrn_reflns_theta_full 20.00
_diffrn_reflns_theta_max 20.00
_diffrn_reflns_theta_min 1.66
_diffrn_standards_decay_% <1
_diffrn_standards_number '50 standard frames at start and end'
_exptl_absorpt_coefficient_mu 0.214
_exptl_absorpt_correction_T_max 0.256608
_exptl_absorpt_correction_T_min 0.116733
_exptl_absorpt_correction_type empirical
_exptl_crystal_colour orange
_exptl_crystal_density_diffrn 1.448
_exptl_crystal_density_meas ?
_exptl_crystal_density_method .
_exptl_crystal_description prism
_exptl_crystal_F_000 1976
_exptl_crystal_size_max 0.32
_exptl_crystal_size_mid 0.26
_exptl_crystal_size_min 0.16
_refine_diff_density_max 0.563
_refine_diff_density_min -0.464
_refine_diff_density_rms 0.069
_refine_ls_extinction_method none
_refine_ls_goodness_of_fit_ref 1.115
_refine_ls_hydrogen_treatment mixed
_refine_ls_matrix_type full
_refine_ls_number_parameters 1155
_refine_ls_number_reflns 8092
_refine_ls_number_restraints 0
_refine_ls_restrained_S_all 1.115
_refine_ls_R_factor_all 0.1066
_refine_ls_R_factor_gt 0.0897
_refine_ls_shift/su_max 0.002
_refine_ls_shift/su_mean 0.000
_refine_ls_structure_factor_coef Fsqd
_refine_ls_weighting_details 'calc w=1/[\s^2^(Fo^2^)+(0.0817P)^2^+17.8291P] where P=(Fo^2^+2Fc^2^)/3'
_refine_ls_weighting_scheme calc
_refine_ls_wR_factor_gt 0.2031
_refine_ls_wR_factor_ref 0.2161
_reflns_number_gt 6653
_reflns_number_total 8092
_reflns_threshold_expression >2sigma(I)
_cod_data_source_file b312449e.txt
_cod_data_source_block ([3]catenane.(DB24C8.(H2O)2)).2H2O
_cod_original_sg_symbol_H-M P-1
_cod_database_code 7102424

loop_
_symmetry_equiv_pos_as_xyz
'x, y, z'
'-x, -y, -z'

loop_
_atom_site_label
_atom_site_type_symbol
_atom_site_fract_x
_atom_site_fract_y
_atom_site_fract_z
_atom_site_U_iso_or_equiv
_atom_site_adp_type
_atom_site_occupancy
_atom_site_symmetry_multiplicity
_atom_site_calc_flag
_atom_site_refinement_flags
O1 O 3.1311(3) -0.7076(3) 1.0734(3) 0.0483(14) Uani 1 1 d .
O2 O 3.2098(4) -0.6570(3) 0.9024(3) 0.0507(14) Uani 1 1 d .
O3 O 3.1736(4) -0.7471(6) 0.8190(4) 0.086(2) Uani 1 1 d .
O4 O 3.0069(5) -0.8320(5) 0.8162(4) 0.085(2) Uani 1 1 d .
O5 O 2.8477(4) -0.8947(3) 0.9231(4) 0.0543(15) Uani 1 1 d .
O6 O 2.8139(4) -0.9694(3) 1.1019(3) 0.0527(14) Uani 1 1 d .
O7 O 2.8077(3) -0.8468(3) 1.1531(3) 0.0453(13) Uani 1 1 d .
O8 O 2.9816(4) -0.7931(3) 1.1811(3) 0.0467(14) Uani 1 1 d .
O9 O 2.7115(4) -0.5322(4) 0.9561(4) 0.0635(16) Uani 1 1 d .
O10 O 2.7146(4) -0.5542(3) 1.1127(3) 0.0615(16) Uani 1 1 d .
O11 O 2.8887(4) -0.6027(4) 1.1617(4) 0.0701(17) Uani 1 1 d .
O12 O 2.8697(4) -0.4632(4) 0.8568(3) 0.0631(16) Uani 1 1 d .
N1 N 2.6597(4) -0.5792(3) 0.6415(4) 0.0323(14) Uani 1 1 d .
N2 N 2.9238(4) -0.7099(3) 0.9345(3) 0.0310(14) Uani 1 1 d .
N3 N 3.0607(4) -0.8769(4) 1.0528(4) 0.0329(15) Uani 1 1 d .
N4 N 3.3384(4) -1.0676(3) 1.3318(4) 0.0360(15) Uani 1 1 d .
C1 C 2.4364(5) -0.2279(4) 0.5899(4) 0.0347(18) Uani 1 1 d .
H1A H 2.5005 -0.2296 0.5894 0.042 Uiso 1 1 calc R
C2 C 2.3897(5) -0.2902(4) 0.5831(4) 0.0324(18) Uani 1 1 d .
C3 C 2.2949(5) -0.2866(5) 0.5835(4) 0.041(2) Uani 1 1 d .
H3A H 2.2624 -0.3276 0.5790 0.049 Uiso 1 1 calc R
C4 C 2.4426(5) -0.3579(5) 0.5765(4) 0.0351(19) Uani 1 1 d .
C5 C 2.4001(5) -0.4388(4) 0.6141(4) 0.0348(18) Uani 1 1 d .
H5A H 2.3365 -0.4500 0.6405 0.042 Uiso 1 1 calc R
C6 C 2.4520(5) -0.5032(5) 0.6127(4) 0.0375(19) Uani 1 1 d .
H6A H 2.4227 -0.5570 0.6384 0.045 Uiso 1 1 calc R
C7 C 2.5460(5) -0.4882(5) 0.5736(4) 0.0341(18) Uani 1 1 d .
C8 C 2.5875(5) -0.4077(5) 0.5337(5) 0.043(2) Uani 1 1 d .
H8A H 2.6506 -0.3963 0.5058 0.051 Uiso 1 1 calc R
C9 C 2.5356(5) -0.3435(5) 0.5348(5) 0.042(2) Uani 1 1 d .
H9A H 2.5643 -0.2894 0.5067 0.051 Uiso 1 1 calc R
C10 C 2.6045(5) -0.5583(5) 0.5774(4) 0.0391(19) Uani 1 1 d .
H10A H 2.5636 -0.6066 0.5901 0.047 Uiso 1 1 calc R
H10B H 2.6477 -0.5422 0.5254 0.047 Uiso 1 1 calc R
C11 C 2.6152(5) -0.6111(5) 0.7187(5) 0.0397(19) Uani 1 1 d .
H11A H 2.5496 -0.6207 0.7324 0.048 Uiso 1 1 calc R
C12 C 2.6617(5) -0.6304(4) 0.7785(4) 0.0335(18) Uani 1 1 d .
H12A H 2.6281 -0.6525 0.8320 0.040 Uiso 1 1 calc R
C13 C 2.7599(5) -0.6169(4) 0.7595(4) 0.0296(17) Uani 1 1 d .
C14 C 2.8046(5) -0.5813(4) 0.6783(5) 0.0368(19) Uani 1 1 d .
H14A H 2.8701 -0.5702 0.6629 0.044 Uiso 1 1 calc R
C15 C 2.7542(5) -0.5622(4) 0.6202(4) 0.0389(19) Uani 1 1 d .
H15A H 2.7854 -0.5374 0.5659 0.047 Uiso 1 1 calc R
C16 C 2.8158(5) -0.6446(4) 0.8218(4) 0.0295(17) Uani 1 1 d .
C17 C 2.7759(5) -0.6975(4) 0.9008(4) 0.0353(19) Uani 1 1 d .
H17A H 2.7108 -0.7117 0.9169 0.042 Uiso 1 1 calc R
C18 C 2.8294(5) -0.7299(5) 0.9564(4) 0.040(2) Uani 1 1 d .
H18A H 2.8007 -0.7661 1.0099 0.048 Uiso 1 1 calc R
C19 C 2.9636(5) -0.6556(5) 0.8594(5) 0.042(2) Uani 1 1 d .
H19A H 3.0284 -0.6405 0.8453 0.050 Uiso 1 1 calc R
C20 C 2.9127(5) -0.6212(5) 0.8018(4) 0.042(2) Uani 1 1 d .
H20A H 2.9422 -0.5824 0.7496 0.051 Uiso 1 1 calc R
C21 C 2.9824(5) -0.7508(4) 0.9927(4) 0.0378(19) Uani 1 1 d .
H21A H 2.9489 -0.7600 1.0462 0.045 Uiso 1 1 calc R
H21B H 3.0407 -0.7161 0.9773 0.045 Uiso 1 1 calc R
C22 C 3.0038(5) -0.8318(4) 0.9935(5) 0.042(2) Uani 1 1 d .
H22A H 2.9451 -0.8654 1.0071 0.050 Uiso 1 1 calc R
H22B H 3.0382 -0.8220 0.9401 0.050 Uiso 1 1 calc R
C23 C 3.0209(5) -0.9386(5) 1.1262(5) 0.0367(19) Uani 1 1 d .
H23A H 2.9565 -0.9548 1.1392 0.044 Uiso 1 1 calc R
C24 C 3.0728(5) -0.9782(4) 1.1823(4) 0.0355(18) Uani 1 1 d .
H24A H 3.0438 -1.0202 1.2331 0.043 Uiso 1 1 calc R
C25 C 3.1702(5) -0.9549(4) 1.1624(4) 0.0280(17) Uani 1 1 d .
C26 C 3.2086(5) -0.8922(4) 1.0875(5) 0.0373(19) Uani 1 1 d .
H26A H 3.2729 -0.8751 1.0732 0.045 Uiso 1 1 calc R
C27 C 3.1544(5) -0.8536(4) 1.0327(5) 0.0372(19) Uani 1 1 d .
H27A H 3.1822 -0.8113 0.9816 0.045 Uiso 1 1 calc R
C28 C 3.2273(5) -0.9961(4) 1.2221(4) 0.0306(18) Uani 1 1 d .
C29 C 3.1891(5) -1.0344(5) 1.3037(5) 0.0389(19) Uani 1 1 d .
H29A H 3.1244 -1.0357 1.3226 0.047 Uiso 1 1 calc R
C30 C 3.2445(6) -1.0710(4) 1.3580(5) 0.040(2) Uani 1 1 d .
H30A H 3.2169 -1.0983 1.4131 0.048 Uiso 1 1 calc R
C31 C 3.3776(5) -1.0324(4) 1.2530(5) 0.0383(19) Uani 1 1 d .
H31A H 3.4423 -1.0330 1.2355 0.046 Uiso 1 1 calc R
C32 C 3.3247(5) -0.9955(4) 1.1976(5) 0.0362(19) Uani 1 1 d .
H32A H 3.3539 -0.9697 1.1428 0.043 Uiso 1 1 calc R
C33 C 3.3997(6) -1.1011(4) 1.3903(5) 0.045(2) Uani 1 1 d .
H33A H 3.4432 -1.1356 1.3759 0.054 Uiso 1 1 calc R
H33B H 3.3610 -1.1352 1.4441 0.054 Uiso 1 1 calc R
C34 C 3.4552(5) -1.0302(5) 1.3898(4) 0.0378(19) Uani 1 1 d .
C35 C 3.4139(7) -0.9622(6) 1.3892(7) 0.082(3) Uani 1 1 d .
H35A H 3.3505 -0.9580 1.3874 0.099 Uiso 1 1 calc R
C36 C 2.4035(5) -0.0276(5) 0.6022(5) 0.054(2) Uani 1 1 d .
H36A H 2.3411 -0.0214 0.5973 0.064 Uiso 1 1 calc R
C37 C 2.4426(5) -0.0968(4) 0.6039(4) 0.0348(19) Uani 1 1 d .
C38 C 2.5356(6) -0.1007(6) 0.6089(6) 0.073(3) Uani 1 1 d .
H38A H 2.5655 -0.1469 0.6109 0.087 Uiso 1 1 calc R
C39 C 3.5472(6) -1.0338(5) 1.3927(5) 0.052(2) Uani 1 1 d .
H39A H 3.5780 -1.0785 1.3911 0.063 Uiso 1 1 calc R
C40 C 2.3905(5) -0.1632(4) 0.5973(4) 0.0339(18) Uani 1 1 d .
C41 C 2.2940(5) -0.1615(5) 0.5970(4) 0.0398(19) Uani 1 1 d .
H41A H 2.2611 -0.1188 0.6011 0.048 Uiso 1 1 calc R
C42 C 2.2481(5) -0.2236(5) 0.5904(5) 0.042(2) Uani 1 1 d .
H42A H 2.1840 -0.2225 0.5907 0.051 Uiso 1 1 calc R
C43 C 3.0624(6) -0.7984(5) 1.2092(5) 0.039(2) Uani 1 1 d .
C44 C 3.0679(6) -0.8435(5) 1.2880(5) 0.050(2) Uani 1 1 d .
H44A H 3.0139 -0.8732 1.3276 0.060 Uiso 1 1 calc R
C45 C 3.1538(7) -0.8447(6) 1.3088(5) 0.060(2) Uani 1 1 d .
H45A H 3.1576 -0.8755 1.3623 0.072 Uiso 1 1 calc R
C46 C 3.2333(7) -0.8005(6) 1.2506(7) 0.064(3) Uani 1 1 d .
H46A H 3.2908 -0.8018 1.2651 0.077 Uiso 1 1 calc R
C47 C 3.2290(6) -0.7543(5) 1.1711(6) 0.055(2) Uani 1 1 d .
H47A H 3.2833 -0.7251 1.1318 0.066 Uiso 1 1 calc R
C48 C 3.1427(5) -0.7518(5) 1.1502(5) 0.040(2) Uani 1 1 d .
C49 C 3.1929(6) -0.6349(5) 1.0179(5) 0.058(2) Uani 1 1 d .
H49A H 3.2276 -0.6182 1.0475 0.069 Uiso 1 1 calc R
H49B H 3.1555 -0.5903 0.9917 0.069 Uiso 1 1 calc R
C50 C 3.2600(6) -0.6472(5) 0.9564(6) 0.059(2) Uani 1 1 d .
H50A H 3.3073 -0.5998 0.9259 0.071 Uiso 1 1 calc R
H50B H 3.2921 -0.6962 0.9818 0.071 Uiso 1 1 calc R
C51 C 3.2722(6) -0.6570(6) 0.8342(5) 0.060(2) Uani 1 1 d .
H51A H 3.3123 -0.7017 0.8524 0.073 Uiso 1 1 calc R
H51B H 3.3126 -0.6051 0.8045 0.073 Uiso 1 1 calc R
C52 C 3.2212(7) -0.6672(7) 0.7806(5) 0.074(3) Uani 1 1 d .
H52A H 3.1760 -0.6262 0.7667 0.088 Uiso 1 1 calc R
H52B H 3.2653 -0.6588 0.7311 0.088 Uiso 1 1 calc R
C53 C 3.1589(10) -0.7766(17) 0.7651(12) 0.260(16) Uani 1 1 d .
H53A H 3.1802 -0.7294 0.7122 0.312 Uiso 1 1 calc R
H53B H 3.2058 -0.8158 0.7684 0.312 Uiso 1 1 calc R
C54 C 3.0966(10) -0.8055(11) 0.7603(9) 0.157(8) Uani 1 1 d .
H54A H 3.1171 -0.8540 0.7548 0.188 Uiso 1 1 calc R
H54B H 3.0837 -0.7672 0.7088 0.188 Uiso 1 1 calc R
C55 C 2.9272(7) -0.8181(6) 0.7868(7) 0.065(3) Uani 1 1 d .
C56 C 2.9249(9) -0.7753(7) 0.7058(8) 0.085(3) Uani 1 1 d .
H56A H 2.9810 -0.7527 0.6666 0.103 Uiso 1 1 calc R
C57 C 2.8392(12) -0.7660(6) 0.6830(7) 0.088(4) Uani 1 1 d .
H57A H 2.8389 -0.7386 0.6284 0.106 Uiso 1 1 calc R
C58 C 2.7566(8) -0.7958(6) 0.7383(7) 0.068(3) Uani 1 1 d .
H58A H 2.6998 -0.7887 0.7220 0.082 Uiso 1 1 calc R
C59 C 2.7566(7) -0.8375(5) 0.8203(6) 0.058(2) Uani 1 1 d .
H59A H 2.6995 -0.8565 0.8588 0.070 Uiso 1 1 calc R
C60 C 2.8406(6) -0.8506(5) 0.8444(6) 0.048(2) Uani 1 1 d .
C61 C 2.7660(6) -0.9466(5) 0.9787(5) 0.054(2) Uani 1 1 d .
H61A H 2.7392 -0.9773 0.9560 0.064 Uiso 1 1 calc R
H61B H 2.7185 -0.9137 0.9912 0.064 Uiso 1 1 calc R
C62 C 2.7962(6) -1.0050(5) 1.0533(6) 0.061(2) Uani 1 1 d .
H62A H 2.7473 -1.0509 1.0855 0.073 Uiso 1 1 calc R
H62B H 2.8531 -1.0275 1.0376 0.073 Uiso 1 1 calc R
C63 C 2.7315(6) -0.9586(5) 1.1498(5) 0.058(2) Uani 1 1 d .
H63A H 2.6931 -1.0113 1.1829 0.069 Uiso 1 1 calc R
H63B H 2.6944 -0.9201 1.1152 0.069 Uiso 1 1 calc R
C64 C 2.7573(6) -0.9265(5) 1.2021(5) 0.052(2) Uani 1 1 d .
H64A H 2.7007 -0.9228 1.2374 0.062 Uiso 1 1 calc R
H64B H 2.7964 -0.9639 1.2354 0.062 Uiso 1 1 calc R
C65 C 2.8151(5) -0.8008(5) 1.1963(5) 0.054(2) Uani 1 1 d .
H65A H 2.7557 -0.8100 1.2350 0.065 Uiso 1 1 calc R
H65B H 2.8257 -0.7421 1.1585 0.065 Uiso 1 1 calc R
C66 C 2.8936(5) -0.8240(5) 1.2405(5) 0.052(2) Uani 1 1 d .
H66A H 2.8880 -0.7996 1.2770 0.062 Uiso 1 1 calc R
H66B H 2.8905 -0.8838 1.2719 0.062 Uiso 1 1 calc R
C67 C 2.7933(7) -0.4490(5) 0.8227(6) 0.056(2) Uani 1 1 d .
C68 C 2.7961(7) -0.4035(6) 0.7423(6) 0.066(3) Uani 1 1 d .
H68A H 2.8537 -0.3789 0.7058 0.080 Uiso 1 1 calc R
C69 C 2.7128(8) -0.3934(6) 0.7143(6) 0.073(3) Uani 1 1 d .
H69A H 2.7149 -0.3613 0.6597 0.088 Uiso 1 1 calc R
C70 C 2.6288(7) -0.4309(7) 0.7677(8) 0.081(3) Uani 1 1 d .
H70A H 2.5738 -0.4259 0.7490 0.097 Uiso 1 1 calc R
C71 C 2.6246(7) -0.4766(6) 0.8501(6) 0.071(3) Uani 1 1 d .
H71A H 2.5668 -0.5004 0.8866 0.085 Uiso 1 1 calc R
C72 C 2.7061(7) -0.4863(6) 0.8768(6) 0.058(2) Uani 1 1 d .
C73 C 2.6264(6) -0.5482(6) 1.0184(5) 0.064(3) Uani 1 1 d .
H73A H 2.5768 -0.5776 1.0111 0.077 Uiso 1 1 calc R
H73B H 2.6047 -0.4961 1.0148 0.077 Uiso 1 1 calc R
C74 C 2.6474(6) -0.5991(6) 1.0990(5) 0.063(2) Uani 1 1 d .
H74A H 2.5896 -0.6139 1.1408 0.076 Uiso 1 1 calc R
H74B H 2.6720 -0.6499 1.1014 0.076 Uiso 1 1 calc R
C75 C 2.7236(6) -0.5947(5) 1.1943(5) 0.057(2) Uani 1 1 d .
H75A H 2.7181 -0.6544 1.2142 0.069 Uiso 1 1 calc R
H75B H 2.6739 -0.5812 1.2282 0.069 Uiso 1 1 calc R
C76 C 2.8195(6) -0.5657(6) 1.1969(5) 0.059(2) Uani 1 1 d .
H76A H 2.8305 -0.5057 1.1669 0.071 Uiso 1 1 calc R
H76B H 2.8225 -0.5823 1.2524 0.071 Uiso 1 1 calc R
C77 C 2.9803(6) -0.5590(7) 1.1290(6) 0.078(3) Uani 1 1 d .
H77A H 2.9740 -0.4999 1.1067 0.093 Uiso 1 1 calc R
H77B H 3.0126 -0.5699 1.0851 0.093 Uiso 1 1 calc R
C78 C 2.9608(6) -0.4179(6) 0.8104(6) 0.063(3) Uani 1 1 d .
H78A H 2.9558 -0.3586 0.7850 0.075 Uiso 1 1 calc R
H78B H 2.9875 -0.4342 0.7689 0.075 Uiso 1 1 calc R
S1 S 2.12000(15) 0.08054(14) 1.58436(14) 0.0527(6) Uani 1 1 d .
S2 S 3.10702(15) -0.49054(15) 0.61178(13) 0.0566(7) Uani 1 1 d .
S3 S 2.51141(16) -0.78420(16) 1.02695(16) 0.0664(7) Uani 1 1 d .
S4 S 2.54333(17) -1.21094(15) 1.26781(17) 0.0685(7) Uani 1 1 d .
O13 O 2.1787(6) 0.0226(6) 1.5864(8) 0.173(5) Uani 1 1 d .
O14 O 2.0827(9) 0.0763(6) 1.6559(6) 0.209(7) Uani 1 1 d .
O15 O 2.0585(10) 0.0847(8) 1.5414(10) 0.259(9) Uani 1 1 d .
O16 O 3.1012(4) -0.4887(4) 0.6862(3) 0.0738(18) Uani 1 1 d .
O17 O 3.1989(4) -0.4723(5) 0.5617(4) 0.093(2) Uani 1 1 d .
O18 O 3.0520(4) -0.5603(4) 0.6196(4) 0.0731(18) Uani 1 1 d .
O19 O 2.5396(4) -0.6993(4) 0.9740(4) 0.083(2) Uani 1 1 d .
O20 O 2.4139(4) -0.8093(4) 1.0399(4) 0.0770(19) Uani 1 1 d .
O21 O 2.5793(5) -0.8361(5) 1.0104(6) 0.112(3) Uani 1 1 d .
O22 O 2.5810(4) -1.2873(4) 1.2805(5) 0.088(2) Uani 1 1 d .
O23 O 2.4462(4) -1.2228(4) 1.3107(5) 0.092(2) Uani 1 1 d .
O24 O 2.5985(6) -1.1496(5) 1.2706(6) 0.126(3) Uani 1 1 d .
F1 F 2.1548(9) 0.2363(5) 1.5276(9) 0.260(9) Uani 1 1 d .
F2 F 2.2314(12) 0.1902(7) 1.4614(6) 0.273(9) Uani 1 1 d .
F3 F 2.2593(9) 0.1759(8) 1.5603(10) 0.244(7) Uani 1 1 d .
F4 F 2.9566(4) -0.4121(4) 0.5945(4) 0.1006(19) Uani 1 1 d .
F5 F 3.0459(4) -0.3968(4) 0.4847(4) 0.103(2) Uani 1 1 d .
F6 F 3.0844(5) -0.3331(4) 0.5465(5) 0.122(3) Uani 1 1 d .
F7 F 2.4744(4) -0.7440(5) 1.1443(4) 0.110(2) Uani 1 1 d .
F8 F 2.4962(6) -0.8723(5) 1.1801(4) 0.156(4) Uani 1 1 d .
F9 F 2.6120(4) -0.7808(4) 1.1232(4) 0.101(2) Uani 1 1 d .
F10 F 2.6235(4) -1.1541(4) 1.1133(4) 0.101(2) Uani 1 1 d .
F11 F 2.4862(5) -1.2143(5) 1.1485(4) 0.118(2) Uani 1 1 d .
F12 F 2.5047(6) -1.0931(5) 1.1371(5) 0.145(3) Uani 1 1 d .
C79 C 2.1896(10) 0.1762(9) 1.5325(8) 0.102(4) Uani 1 1 d .
C80 C 3.0459(7) -0.4039(7) 0.5574(6) 0.073(3) Uani 1 1 d .
C81 C 2.5225(7) -0.7964(7) 1.1241(7) 0.080(3) Uani 1 1 d .
C82 C 2.5382(8) -1.1641(7) 1.1632(8) 0.087(3) Uani 1 1 d .
O1W O 3.1201(4) -0.3910(4) 0.9839(4) 0.0710(18) Uani 1 1 d .
H1WA H 3.1188 -0.4379 1.0244 0.35(15) Uiso 1 1 d R
H1WB H 3.1413 -0.3978 0.9423 0.6(3) Uiso 1 1 d R
O2W O 2.1037(4) -0.0820(4) 1.5123(4) 0.0799(19) Uani 1 1 d .

loop_
_atom_site_aniso_label
_atom_site_aniso_U_11
_atom_site_aniso_U_22
_atom_site_aniso_U_33
_atom_site_aniso_U_23
_atom_site_aniso_U_13
_atom_site_aniso_U_12
O1 0.043(3) 0.055(3) 0.040(4) -0.019(3) -0.005(3) -0.011(3)
O2 0.051(3) 0.050(3) 0.047(3) -0.025(3) 0.001(3) 0.002(3)
O3 0.037(4) 0.160(7) 0.095(5) -0.096(6) 0.004(3) -0.014(4)
O4 0.053(5) 0.132(6) 0.102(5) -0.093(5) 0.009(4) -0.018(4)
O5 0.046(4) 0.061(4) 0.067(4) -0.041(3) -0.009(3) -0.004(3)
O6 0.043(4) 0.058(4) 0.064(4) -0.035(3) -0.009(3) 0.000(3)
O7 0.038(3) 0.054(3) 0.042(3) -0.023(3) -0.001(2) -0.008(3)
O8 0.037(3) 0.061(4) 0.046(3) -0.031(3) -0.004(3) 0.006(3)
O9 0.057(4) 0.082(4) 0.062(4) -0.046(4) -0.005(3) 0.000(3)
O10 0.068(4) 0.058(4) 0.060(4) -0.030(3) -0.011(3) -0.009(3)
O11 0.053(4) 0.086(4) 0.088(5) -0.060(4) -0.002(3) 0.001(4)
O12 0.046(4) 0.082(4) 0.064(4) -0.040(3) -0.003(3) 0.000(3)
N1 0.031(4) 0.040(4) 0.033(4) -0.022(3) -0.011(3) 0.006(3)
N2 0.026(4) 0.034(4) 0.034(4) -0.016(3) -0.008(3) 0.002(3)
N3 0.023(4) 0.037(4) 0.049(4) -0.025(4) -0.014(3) 0.003(3)
N4 0.041(5) 0.034(4) 0.043(5) -0.022(3) -0.019(4) -0.001(3)
C1 0.031(4) 0.042(5) 0.039(5) -0.026(4) -0.010(3) 0.007(4)
C2 0.029(5) 0.035(4) 0.036(4) -0.020(4) -0.006(3) 0.003(4)
C3 0.033(5) 0.048(5) 0.048(5) -0.028(4) -0.008(4) 0.003(4)
C4 0.022(5) 0.050(6) 0.041(5) -0.025(4) -0.013(4) 0.006(4)
C5 0.024(4) 0.041(5) 0.043(5) -0.022(4) -0.007(3) -0.001(4)
C6 0.042(6) 0.037(5) 0.042(5) -0.022(4) -0.017(4) 0.002(4)
C7 0.028(5) 0.048(5) 0.045(5) -0.032(4) -0.020(4) 0.015(4)
C8 0.027(4) 0.045(5) 0.057(5) -0.025(4) -0.006(4) -0.003(4)
C9 0.038(5) 0.036(5) 0.057(5) -0.025(4) -0.012(4) -0.001(4)
C10 0.035(4) 0.049(5) 0.046(5) -0.030(4) -0.014(4) 0.006(4)
C11 0.024(4) 0.053(5) 0.047(6) -0.028(4) -0.004(4) 0.000(4)
C12 0.023(5) 0.043(5) 0.031(4) -0.016(4) -0.003(4) 0.003(3)
C13 0.034(5) 0.032(4) 0.024(5) -0.014(4) -0.006(4) 0.003(3)
C14 0.022(4) 0.049(5) 0.049(6) -0.030(4) -0.010(4) 0.000(4)
C15 0.030(5) 0.050(5) 0.034(5) -0.021(4) 0.001(4) 0.003(4)
C16 0.028(5) 0.029(4) 0.030(5) -0.014(4) -0.004(4) -0.001(3)
C17 0.016(4) 0.050(5) 0.041(5) -0.022(4) -0.005(4) 0.000(4)
C18 0.036(5) 0.048(5) 0.029(4) -0.015(4) 0.000(4) 0.001(4)
C19 0.021(4) 0.053(5) 0.044(6) -0.016(5) -0.005(4) -0.006(4)
C20 0.032(5) 0.047(5) 0.032(5) -0.005(4) -0.002(4) -0.006(4)
C21 0.036(4) 0.039(5) 0.043(5) -0.020(4) -0.017(4) 0.005(4)
C22 0.041(5) 0.047(5) 0.049(5) -0.028(4) -0.023(4) 0.013(4)
C23 0.020(4) 0.044(5) 0.050(5) -0.026(5) -0.005(4) 0.000(4)
C24 0.034(5) 0.031(4) 0.036(4) -0.011(4) -0.009(4) 0.004(4)
C25 0.028(5) 0.024(4) 0.040(5) -0.022(4) -0.007(4) -0.001(3)
C26 0.022(4) 0.032(4) 0.057(6) -0.020(5) -0.007(4) -0.001(4)
C27 0.040(6) 0.031(4) 0.041(5) -0.018(4) -0.008(4) 0.002(4)
C28 0.032(5) 0.028(4) 0.042(5) -0.021(4) -0.016(4) 0.001(3)
C29 0.032(4) 0.047(5) 0.051(6) -0.032(4) -0.016(4) 0.010(4)
C30 0.048(6) 0.040(5) 0.037(5) -0.025(4) -0.003(4) 0.002(4)
C31 0.039(5) 0.042(5) 0.046(6) -0.029(4) -0.015(5) 0.002(4)
C32 0.033(5) 0.036(4) 0.041(5) -0.018(4) -0.011(4) 0.004(4)
C33 0.058(5) 0.038(5) 0.048(5) -0.020(4) -0.029(4) 0.005(4)
C34 0.044(6) 0.045(5) 0.035(5) -0.026(4) -0.012(4) 0.009(4)
C35 0.054(6) 0.094(8) 0.162(11) -0.096(8) -0.061(7) 0.030(6)
C36 0.028(5) 0.057(6) 0.093(7) -0.049(5) -0.013(4) 0.010(5)
C37 0.039(5) 0.046(5) 0.028(4) -0.023(4) -0.011(3) 0.014(4)
C38 0.057(6) 0.075(7) 0.146(10) -0.087(7) -0.058(6) 0.040(5)
C39 0.037(6) 0.052(6) 0.084(7) -0.047(5) -0.010(4) 0.015(4)
C40 0.030(5) 0.045(5) 0.038(4) -0.029(4) -0.008(3) 0.005(4)
C41 0.037(5) 0.046(5) 0.052(5) -0.037(4) -0.010(4) 0.014(4)
C42 0.025(4) 0.056(5) 0.058(5) -0.036(4) -0.009(4) 0.010(4)
C43 0.042(6) 0.039(5) 0.047(6) -0.029(4) -0.011(5) 0.008(4)
C44 0.054(6) 0.052(5) 0.045(6) -0.024(5) -0.010(4) -0.006(4)
C45 0.076(7) 0.068(6) 0.045(6) -0.030(5) -0.024(6) 0.016(6)
C46 0.052(6) 0.073(7) 0.084(8) -0.046(6) -0.028(6) 0.006(5)
C47 0.041(6) 0.072(6) 0.065(7) -0.041(6) -0.012(5) 0.011(4)
C48 0.039(5) 0.041(5) 0.047(6) -0.028(4) -0.003(5) 0.001(4)
C49 0.054(6) 0.060(6) 0.065(6) -0.038(5) -0.003(5) -0.007(5)
C50 0.051(6) 0.048(5) 0.083(7) -0.038(5) -0.003(5) -0.011(4)
C51 0.055(6) 0.065(6) 0.059(6) -0.036(5) 0.010(5) -0.005(5)
C52 0.045(6) 0.127(10) 0.046(6) -0.043(6) 0.001(5) 0.020(6)
C53 0.070(10) 0.60(4) 0.27(2) -0.37(3) 0.071(12) -0.117(17)
C54 0.082(10) 0.28(2) 0.176(14) -0.203(15) 0.058(10) -0.071(11)
C55 0.068(8) 0.064(6) 0.080(8) -0.054(6) -0.001(7) -0.007(5)
C56 0.103(10) 0.076(8) 0.085(10) -0.059(7) 0.018(7) -0.034(7)
C57 0.150(12) 0.051(7) 0.074(8) -0.042(6) -0.013(10) -0.008(8)
C58 0.091(9) 0.048(6) 0.084(8) -0.040(6) -0.034(7) 0.011(6)
C59 0.074(7) 0.048(5) 0.070(7) -0.041(5) -0.019(5) 0.011(5)
C60 0.049(6) 0.049(5) 0.062(7) -0.040(5) -0.008(5) 0.002(5)
C61 0.037(5) 0.054(5) 0.081(7) -0.040(5) -0.012(5) -0.009(4)
C62 0.054(6) 0.050(5) 0.083(7) -0.035(6) -0.014(5) -0.005(4)
C63 0.043(6) 0.056(6) 0.069(6) -0.028(5) -0.005(5) -0.009(4)
C64 0.047(5) 0.061(6) 0.048(5) -0.028(5) -0.002(4) -0.007(5)
C65 0.034(5) 0.062(6) 0.069(6) -0.038(5) -0.001(4) 0.009(4)
C66 0.042(5) 0.070(6) 0.049(5) -0.036(5) 0.000(4) 0.002(4)
C67 0.060(7) 0.056(6) 0.061(7) -0.035(5) -0.014(6) 0.010(5)
C68 0.069(7) 0.065(6) 0.073(8) -0.042(6) -0.011(6) 0.014(5)
C69 0.083(8) 0.065(6) 0.075(7) -0.032(6) -0.027(7) 0.013(6)
C70 0.059(7) 0.092(8) 0.102(9) -0.051(7) -0.023(7) 0.006(6)
C71 0.059(7) 0.086(7) 0.070(8) -0.035(6) -0.021(5) 0.007(5)
C72 0.055(7) 0.062(6) 0.063(7) -0.035(5) -0.010(6) 0.001(5)
C73 0.045(6) 0.083(7) 0.073(7) -0.049(6) 0.003(5) -0.011(5)
C74 0.058(6) 0.074(6) 0.059(6) -0.038(5) -0.001(5) -0.016(5)
C75 0.061(6) 0.065(6) 0.047(6) -0.029(5) -0.005(4) 0.010(5)
C76 0.060(6) 0.066(6) 0.060(6) -0.039(5) -0.008(5) 0.001(5)
C77 0.044(6) 0.118(9) 0.081(7) -0.061(7) -0.001(5) -0.013(6)
C78 0.048(6) 0.069(6) 0.075(7) -0.045(5) 0.006(5) -0.006(5)
S1 0.0368(13) 0.0618(15) 0.0632(16) -0.0330(12) -0.0092(11) 0.0079(11)
S2 0.0371(14) 0.0897(18) 0.0502(14) -0.0427(13) 0.0009(11) -0.0132(12)
S3 0.0392(15) 0.0757(18) 0.0795(18) -0.0360(15) -0.0029(12) -0.0091(13)
S4 0.0598(17) 0.0540(16) 0.105(2) -0.0520(15) -0.0091(14) -0.0021(13)
O13 0.078(6) 0.097(6) 0.273(13) -0.049(7) 0.013(7) 0.020(5)
O14 0.297(15) 0.138(8) 0.147(9) -0.107(7) 0.142(10) -0.129(9)
O15 0.232(14) 0.200(13) 0.325(18) -0.034(12) -0.223(15) -0.034(10)
O16 0.078(4) 0.104(5) 0.055(4) -0.054(4) -0.007(3) -0.004(4)
O17 0.029(4) 0.176(7) 0.071(4) -0.059(5) 0.003(3) -0.016(4)
O18 0.062(4) 0.081(4) 0.094(5) -0.057(4) -0.014(3) -0.008(3)
O19 0.071(4) 0.076(5) 0.081(5) -0.030(4) 0.009(4) -0.025(4)
O20 0.025(3) 0.108(5) 0.077(4) -0.030(4) 0.002(3) -0.025(3)
O21 0.080(5) 0.136(7) 0.173(8) -0.115(7) -0.032(5) 0.037(5)
O22 0.064(4) 0.067(4) 0.128(6) -0.053(4) 0.004(4) 0.009(4)
O23 0.058(5) 0.110(6) 0.123(6) -0.079(5) 0.006(4) 0.016(4)
O24 0.145(7) 0.079(5) 0.157(8) -0.070(5) -0.004(6) -0.050(5)
F1 0.206(11) 0.057(5) 0.39(2) -0.055(8) 0.076(11) 0.001(6)
F2 0.47(2) 0.169(9) 0.097(7) -0.060(6) 0.106(10) -0.177(12)
F3 0.150(9) 0.208(12) 0.35(2) -0.101(12) -0.065(11) -0.079(9)
F4 0.063(4) 0.110(5) 0.121(5) -0.052(4) -0.009(4) 0.010(3)
F5 0.094(4) 0.139(6) 0.070(4) -0.038(4) -0.031(3) -0.005(4)
F6 0.134(6) 0.072(4) 0.156(7) -0.035(4) -0.060(5) -0.028(4)
F7 0.070(4) 0.176(7) 0.111(5) -0.097(5) -0.004(3) 0.003(4)
F8 0.196(8) 0.113(6) 0.103(5) 0.014(5) -0.064(5) -0.094(6)
F9 0.073(4) 0.095(4) 0.159(6) -0.066(4) -0.057(4) 0.006(3)
F10 0.070(4) 0.094(4) 0.129(5) -0.056(4) 0.012(4) -0.016(3)
F11 0.103(5) 0.142(6) 0.104(5) -0.062(5) -0.002(4) -0.036(5)
F12 0.167(8) 0.109(6) 0.136(7) -0.046(5) -0.016(5) 0.061(5)
C79 0.077(9) 0.103(11) 0.079(9) -0.022(8) 0.026(7) 0.001(8)
C80 0.054(7) 0.103(9) 0.052(6) -0.029(6) -0.006(5) -0.026(6)
C81 0.046(7) 0.075(8) 0.097(8) -0.028(7) 0.000(6) -0.022(6)
C82 0.068(8) 0.066(7) 0.121(10) -0.046(7) -0.004(7) -0.002(6)
O1W 0.076(4) 0.072(4) 0.075(4) -0.046(4) -0.012(3) 0.007(3)
O2W 0.059(4) 0.111(5) 0.094(5) -0.069(4) -0.016(3) 0.031(4)

loop_
_atom_type_symbol
_atom_type_description
_atom_type_scat_dispersion_real
_atom_type_scat_dispersion_imag
_atom_type_scat_source
C C 0.0033 0.0016 'International Tables Vol C Tables 4.2.6.8 and 6.1.1.4'
H H 0.0000 0.0000 'International Tables Vol C Tables 4.2.6.8 and 6.1.1.4'
N N 0.0061 0.0033 'International Tables Vol C Tables 4.2.6.8 and 6.1.1.4'
O O 0.0106 0.0060 'International Tables Vol C Tables 4.2.6.8 and 6.1.1.4'
F F 0.0171 0.0103 'International Tables Vol C Tables 4.2.6.8 and 6.1.1.4'
S S 0.1246 0.1234 'International Tables Vol C Tables 4.2.6.8 and 6.1.1.4'

loop_
_geom_angle_atom_site_label_1
_geom_angle_atom_site_label_2
_geom_angle_atom_site_label_3
_geom_angle
_geom_angle_site_symmetry_3
C48 O1 C49 119.8(6) .
C51 O2 C50 112.3(6) .
C52 O3 C53 113.7(12) .
C55 O4 C54 118.6(10) .
C60 O5 C61 116.1(6) .
C62 O6 C63 114.2(6) .
C64 O7 C65 113.7(6) .
C43 O8 C66 117.0(6) .
C72 O9 C73 117.8(7) .
C74 O10 C75 111.7(6) .
C77 O11 C76 114.9(7) .
C67 O12 C78 120.7(7) .
C11 N1 C15 119.7(6) .
C11 N1 C10 120.3(6) .
C15 N1 C10 120.0(6) .
C19 N2 C18 119.6(6) .
C19 N2 C21 120.1(6) .
C18 N2 C21 120.3(6) .
C23 N3 C27 119.9(6) .
C23 N3 C22 121.5(6) .
C27 N3 C22 118.6(6) .
C31 N4 C30 120.1(6) .
C31 N4 C33 119.4(7) .
C30 N4 C33 120.5(7) .
C40 C1 C2 122.3(6) .
C3 C2 C1 118.2(7) .
C3 C2 C4 122.2(7) .
C1 C2 C4 119.6(6) .
C42 C3 C2 120.7(7) .
C9 C4 C5 117.8(7) .
C9 C4 C2 121.4(7) .
C5 C4 C2 120.8(6) .
C4 C5 C6 120.6(7) .
C7 C6 C5 120.8(7) .
C6 C7 C8 118.8(7) .
C6 C7 C10 121.1(7) .
C8 C7 C10 120.1(7) .
C7 C8 C9 120.3(7) .
C4 C9 C8 121.6(7) .
N1 C10 C7 109.4(5) .
N1 C11 C12 122.5(7) .
C11 C12 C13 119.8(7) .
C14 C13 C12 116.7(6) .
C14 C13 C16 120.5(6) .
C12 C13 C16 122.7(6) .
C15 C14 C13 121.2(7) .
N1 C15 C14 120.1(7) .
C17 C16 C20 117.1(6) .
C17 C16 C13 121.4(6) .
C20 C16 C13 121.4(6) .
C18 C17 C16 121.3(6) .
N2 C18 C17 120.4(7) .
N2 C19 C20 121.9(7) .
C19 C20 C16 119.5(7) .
N2 C21 C22 108.4(5) .
N3 C22 C21 110.8(6) .
N3 C23 C24 121.5(6) .
C23 C24 C25 119.4(7) .
C26 C25 C24 117.8(6) .
C26 C25 C28 121.9(6) .
C24 C25 C28 120.3(6) .
C25 C26 C27 121.4(7) .
N3 C27 C26 120.1(7) .
C29 C28 C32 116.7(6) .
C29 C28 C25 122.5(7) .
C32 C28 C25 120.7(7) .
C28 C29 C30 121.2(7) .
N4 C30 C29 120.1(7) .
N4 C31 C32 121.1(7) .
C31 C32 C28 120.6(7) .
N4 C33 C34 109.9(6) .
C39 C34 C35 117.4(7) .
C39 C34 C33 120.7(7) .
C35 C34 C33 121.9(7) .
C34 C35 C38 121.3(8) 2_;47
C37 C36 C39 122.5(7) 2_;47
C36 C37 C38 115.5(7) .
C36 C37 C40 123.1(7) .
C38 C37 C40 121.3(7) .
C37 C38 C35 122.0(8) 2_;47
C34 C39 C36 121.2(7) 2_;47
C1 C40 C41 117.8(6) .
C1 C40 C37 121.1(6) .
C41 C40 C37 121.1(6) .
C42 C41 C40 119.6(7) .
C3 C42 C41 121.4(7) .
C44 C43 O8 125.2(7) .
C44 C43 C48 120.1(7) .
O8 C43 C48 114.7(7) .
C43 C44 C45 119.9(8) .
C46 C45 C44 120.2(8) .
C45 C46 C47 120.8(8) .
C46 C47 C48 119.3(8) .
O1 C48 C47 123.7(7) .
O1 C48 C43 116.5(7) .
C47 C48 C43 119.7(8) .
O1 C49 C50 112.7(7) .
O2 C50 C49 109.3(7) .
O2 C51 C52 111.9(7) .
O3 C52 C51 109.8(8) .
C54 C53 O3 132.6(13) .
C53 C54 O4 127.0(12) .
O4 C55 C56 125.5(10) .
O4 C55 C60 116.3(10) .
C56 C55 C60 118.1(10) .
C57 C56 C55 120.3(10) .
C58 C57 C56 121.4(11) .
C57 C58 C59 119.6(10) .
C60 C59 C58 120.3(9) .
O5 C60 C59 124.4(8) .
O5 C60 C55 115.4(8) .
C59 C60 C55 120.3(9) .
O5 C61 C62 107.1(6) .
O6 C62 C61 114.8(7) .
O6 C63 C64 110.1(7) .
O7 C64 C63 109.1(7) .
O7 C65 C66 113.4(6) .
O8 C66 C65 107.6(6) .
C68 C67 O12 125.7(9) .
C68 C67 C72 119.1(9) .
O12 C67 C72 115.2(8) .
C67 C68 C69 120.5(9) .
C70 C69 C68 119.6(10) .
C69 C70 C71 120.6(10) .
C72 C71 C70 119.4(10) .
C71 C72 O9 124.8(9) .
C71 C72 C67 120.8(9) .
O9 C72 C67 114.4(8) .
O9 C73 C74 109.1(7) .
O10 C74 C73 110.3(7) .
O10 C75 C76 108.3(7) .
O11 C76 C75 107.5(7) .
O11 C77 C78 113.2(8) 2_;47
O12 C78 C77 104.3(7) 2_;47
O15 S1 O14 114.7(11) .
O15 S1 O13 110.9(10) .
O14 S1 O13 114.3(9) .
O15 S1 C79 106.2(8) .
O14 S1 C79 103.2(6) .
O13 S1 C79 106.5(6) .
O17 S2 O16 114.8(4) .
O17 S2 O18 115.7(4) .
O16 S2 O18 113.6(4) .
O17 S2 C80 103.8(5) .
O16 S2 C80 103.6(5) .
O18 S2 C80 103.3(4) .
O19 S3 O20 115.1(4) .
O19 S3 O21 111.5(5) .
O20 S3 O21 116.9(5) .
O19 S3 C81 104.2(5) .
O20 S3 C81 103.9(4) .
O21 S3 C81 103.4(5) .
O24 S4 O22 118.7(5) .
O24 S4 O23 113.9(5) .
O22 S4 O23 112.2(4) .
O24 S4 C82 102.2(5) .
O22 S4 C82 103.4(5) .
O23 S4 C82 104.1(5) .
F1 C79 F3 105.0(17) .
F1 C79 F2 107.3(14) .
F3 C79 F2 99.5(14) .
F1 C79 S1 119.2(10) .
F3 C79 S1 112.5(11) .
F2 C79 S1 111.4(12) .
F4 C80 F6 107.5(10) .
F4 C80 F5 106.0(8) .
F6 C80 F5 107.5(8) .
F4 C80 S2 112.1(7) .
F6 C80 S2 112.5(7) .
F5 C80 S2 110.9(8) .
F8 C81 F7 110.3(10) .
F8 C81 F9 106.3(9) .
F7 C81 F9 106.1(9) .
F8 C81 S3 111.1(8) .
F7 C81 S3 111.8(8) .
F9 C81 S3 111.0(8) .
F12 C82 F11 107.5(11) .
F12 C82 F10 106.9(9) .
F11 C82 F10 102.7(9) .
F12 C82 S4 115.1(9) .
F11 C82 S4 111.1(8) .
F10 C82 S4 112.6(8) .

loop_
_geom_bond_atom_site_label_1
_geom_bond_atom_site_label_2
_geom_bond_distance
_geom_bond_site_symmetry_2
O1 C48 1.362(9) .
O1 C49 1.425(9) .
O2 C51 1.419(9) .
O2 C50 1.452(10) .
O3 C52 1.402(12) .
O3 C53 1.407(14) .
O4 C55 1.364(11) .
O4 C54 1.423(13) .
O5 C60 1.372(10) .
O5 C61 1.418(9) .
O6 C62 1.410(10) .
O6 C63 1.415(9) .
O7 C64 1.419(9) .
O7 C65 1.432(9) .
O8 C43 1.375(9) .
O8 C66 1.434(9) .
O9 C72 1.377(10) .
O9 C73 1.448(10) .
O10 C74 1.415(9) .
O10 C75 1.423(9) .
O11 C77 1.419(10) .
O11 C76 1.423(10) .
O12 C67 1.367(10) .
O12 C78 1.443(10) .
N1 C11 1.324(9) .
N1 C15 1.343(9) .
N1 C10 1.506(9) .
N2 C19 1.320(9) .
N2 C18 1.349(9) .
N2 C21 1.467(8) .
N3 C23 1.344(9) .
N3 C27 1.351(9) .
N3 C22 1.474(9) .
N4 C31 1.329(9) .
N4 C30 1.342(9) .
N4 C33 1.483(9) .
C1 C40 1.392(10) .
C1 C2 1.393(10) .
C2 C3 1.377(10) .
C2 C4 1.482(10) .
C3 C42 1.367(10) .
C4 C9 1.375(10) .
C4 C5 1.390(10) .
C5 C6 1.391(10) .
C6 C7 1.374(10) .
C7 C8 1.377(10) .
C7 C10 1.506(10) .
C8 C9 1.388(10) .
C11 C12 1.356(10) .
C12 C13 1.390(9) .
C13 C14 1.383(10) .
C13 C16 1.479(9) .
C14 C15 1.369(10) .
C16 C17 1.364(9) .
C16 C20 1.395(9) .
C17 C18 1.360(10) .
C19 C20 1.363(10) .
C21 C22 1.494(10) .
C23 C24 1.364(10) .
C24 C25 1.403(9) .
C25 C26 1.362(10) .
C25 C28 1.470(9) .
C26 C27 1.370(10) .
C28 C29 1.369(10) .
C28 C32 1.391(10) .
C29 C30 1.372(10) .
C31 C32 1.360(10) .
C33 C34 1.522(10) .
C34 C39 1.349(10) .
C34 C35 1.363(11) .
C35 C38 1.381(12) 2_;47
C36 C37 1.363(10) .
C36 C39 1.384(11) 2_;47
C37 C38 1.373(10) .
C37 C40 1.495(10) .
C38 C35 1.381(12) 2_;47
C39 C36 1.384(11) 2_;47
C40 C41 1.404(10) .
C41 C42 1.383(10) .
C43 C44 1.368(10) .
C43 C48 1.396(10) .
C44 C45 1.384(11) .
C45 C46 1.372(12) .
C46 C47 1.377(12) .
C47 C48 1.389(11) .
C49 C50 1.457(11) .
C51 C52 1.457(12) .
C53 C54 1.091(14) .
C55 C56 1.389(14) .
C55 C60 1.407(12) .
C56 C57 1.387(16) .
C57 C58 1.344(15) .
C58 C59 1.395(13) .
C59 C60 1.375(11) .
C61 C62 1.493(11) .
C63 C64 1.470(11) .
C65 C66 1.505(11) .
C67 C68 1.364(12) .
C67 C72 1.401(12) .
C68 C69 1.400(13) .
C69 C70 1.362(14) .
C70 C71 1.394(13) .
C71 C72 1.364(12) .
C73 C74 1.488(12) .
C75 C76 1.514(11) .
C77 C78 1.489(12) 2_;47
C78 C77 1.489(12) 2_;47
S1 O15 1.315(10) .
S1 O14 1.323(9) .
S1 O13 1.339(9) .
S1 C79 1.754(14) .
S2 O17 1.410(6) .
S2 O16 1.419(6) .
S2 O18 1.437(6) .
S2 C80 1.795(11) .
S3 O19 1.412(7) .
S3 O20 1.428(6) .
S3 O21 1.440(7) .
S3 C81 1.806(12) .
S4 O24 1.405(7) .
S4 O22 1.419(6) .
S4 O23 1.437(7) .
S4 C82 1.798(13) .
F1 C79 1.171(14) .
F2 C79 1.270(14) .
F3 C79 1.237(16) .
F4 C80 1.314(11) .
F5 C80 1.334(10) .
F6 C80 1.317(11) .
F7 C81 1.319(12) .
F8 C81 1.300(11) .
F9 C81 1.328(10) .
F10 C82 1.351(12) .
F11 C82 1.347(12) .
F12 C82 1.285(12) .
